data_7007537
loop_
_publ_author_name
'de Bettencourt-Dias, Ana'
'Viswanathan, Subha'

_publ_section_title
;
 Nitro-functionalization and luminescence quantum yield of Eu(III) and
 Tb(III) benzoic acid complexes.
;
_journal_issue 34
_journal_name_full 'Dalton transactions (Cambridge, England : 2003)'
_journal_page_first 4093
_journal_page_last 4103
_journal_paper_doi 10.1039/b606970c
_journal_year 2006
_chemical_formula_sum 'C46 H36 Eu2 N6 O28'
_chemical_formula_weight 1424.73
_chemical_name_systematic
;
?
;
_space_group_IT_number 2
_symmetry_cell_setting triclinic
_symmetry_space_group_name_Hall '-P 1'
_symmetry_space_group_name_H-M 'P -1'
_atom_sites_solution_hydrogens geom
_atom_sites_solution_primary direct
_atom_sites_solution_secondary difmap
_audit_creation_method SHELXL-97
_cell_angle_alpha 97.49(3)
_cell_angle_beta 109.64(3)
_cell_angle_gamma 101.99(3)
_cell_formula_units_Z 2
_cell_length_a 12.385(3)
_cell_length_b 12.912(3)
_cell_length_c 17.889(4)
_cell_measurement_reflns_used 2812
_cell_measurement_temperature 95(2)
_cell_measurement_theta_max 22.2645
_cell_measurement_theta_min 2.4615
_cell_volume 2572.5(13)
_computing_cell_refinement 'Bruker SMART'
_computing_data_collection 'Bruker SMART'
_computing_data_reduction 'Bruker SAINT'
_computing_molecular_graphics 'Bruker SHELXTL'
_computing_publication_material 'Bruker SHELXTL'
_computing_structure_refinement 'SHELXL-97 (Sheldrick, 1997)'
_computing_structure_solution 'SHELXS-97 (Sheldrick, 1990)'
_diffrn_ambient_temperature 95(2)
_diffrn_detector_area_resol_mean 8.3
_diffrn_measured_fraction_theta_full 0.996
_diffrn_measured_fraction_theta_max 0.996
_diffrn_measurement_device_type 'APEX CCD detector'
_diffrn_measurement_method 'Phi and omega scans'
_diffrn_radiation_monochromator graphite
_diffrn_radiation_source 'fine-focus sealed tube'
_diffrn_radiation_type MoK\a
_diffrn_radiation_wavelength 0.71073
_diffrn_reflns_av_R_equivalents 0.0639
_diffrn_reflns_av_sigmaI/netI 0.0956
_diffrn_reflns_limit_h_max 16
_diffrn_reflns_limit_h_min -16
_diffrn_reflns_limit_k_max 16
_diffrn_reflns_limit_k_min -16
_diffrn_reflns_limit_l_max 23
_diffrn_reflns_limit_l_min -23
_diffrn_reflns_number 27369
_diffrn_reflns_theta_full 27.50
_diffrn_reflns_theta_max 27.50
_diffrn_reflns_theta_min 1.65
_diffrn_standards_decay_% 0.001
_exptl_absorpt_coefficient_mu 2.517
_exptl_absorpt_correction_T_max 0.9514
_exptl_absorpt_correction_T_min 0.7869
_exptl_absorpt_correction_type multi-scan
_exptl_absorpt_process_details 'SADABS SHELXL-97 (Sheldrick, 1997)'
_exptl_crystal_colour colorless
_exptl_crystal_density_diffrn 1.839
_exptl_crystal_density_method 'not measured'
_exptl_crystal_description plates
_exptl_crystal_F_000 1408
_exptl_crystal_size_max 0.10
_exptl_crystal_size_mid 0.06
_exptl_crystal_size_min 0.02
_refine_diff_density_max 4.003
_refine_diff_density_min -1.731
_refine_diff_density_rms 0.226
_refine_ls_extinction_method none
_refine_ls_goodness_of_fit_ref 1.017
_refine_ls_hydrogen_treatment constr
_refine_ls_matrix_type full
_refine_ls_number_parameters 743
_refine_ls_number_reflns 11779
_refine_ls_number_restraints 0
_refine_ls_restrained_S_all 1.017
_refine_ls_R_factor_all 0.0859
_refine_ls_R_factor_gt 0.0558
_refine_ls_shift/su_max 0.001
_refine_ls_shift/su_mean 0.000
_refine_ls_structure_factor_coef Fsqd
_refine_ls_weighting_details 'calc w=1/[\s^2^(Fo^2^)+(0.0619P)^2^+0.0000P] where P=(Fo^2^+2Fc^2^)/3'
_refine_ls_weighting_scheme calc
_refine_ls_wR_factor_gt 0.1204
_refine_ls_wR_factor_ref 0.1342
_reflns_number_gt 8478
_reflns_number_total 11779
_reflns_threshold_expression >2sigma(I)
_cod_data_source_file b606970c.txt
_cod_data_source_block pbar1-apr162006-trial1
_cod_depositor_comments
;
The following automatic conversions were performed:
'_symmetry_cell_setting' value 'Triclinic' changed to 'triclinic'
according to '/home/saulius/struct/CIF-dictionaries/cif_core.dic'
dictionary named 'cif_core.dic' version 2.4.1 from 2010-06-29.

Automatic conversion script
Id: cif_fix_enum 1527 2010-12-29 10:47:43Z saulius 
;
_cod_original_cell_volume 2572.6(9)
_cod_original_sg_symbol_H-M P-1
_cod_database_code 7007537

loop_
_symmetry_equiv_pos_as_xyz
'x, y, z'
'-x, -y, -z'

loop_
_atom_site_label
_atom_site_type_symbol
_atom_site_fract_x
_atom_site_fract_y
_atom_site_fract_z
_atom_site_U_iso_or_equiv
_atom_site_adp_type
_atom_site_occupancy
_atom_site_symmetry_multiplicity
_atom_site_calc_flag
_atom_site_refinement_flags
_atom_site_disorder_assembly
_atom_site_disorder_group
C1 C 0.8711(6) 0.6414(5) 0.4696(4) 0.0113(13) Uani 1 1 d . . .
C2 C 0.8092(6) 0.7306(6) 0.4567(4) 0.0150(14) Uani 1 1 d . . .
C3 C 0.6897(6) 0.7170(6) 0.4430(4) 0.0190(16) Uani 1 1 d . . .
C4 C 0.6375(7) 0.8022(7) 0.4378(4) 0.0227(17) Uani 1 1 d . . .
H4 H 0.5555 0.7903 0.4292 0.027 Uiso 1 1 calc R . .
C5 C 0.7059(8) 0.9036(7) 0.4452(5) 0.0285(19) Uani 1 1 d . . .
H5 H 0.6709 0.9625 0.4411 0.034 Uiso 1 1 calc R . .
C6 C 0.8267(7) 0.9212(6) 0.4589(5) 0.0231(17) Uani 1 1 d . . .
H6 H 0.8739 0.9918 0.4637 0.028 Uiso 1 1 calc R . .
C7 C 0.8774(7) 0.8341(6) 0.4652(4) 0.0172(15) Uani 1 1 d . . .
H7 H 0.9600 0.8461 0.4756 0.021 Uiso 1 1 calc R . .
C8 C 1.1505(6) 0.7771(5) 0.3945(4) 0.0125(14) Uani 1 1 d . . .
C9 C 1.1494(6) 0.8817(5) 0.3654(4) 0.0128(14) Uani 1 1 d . . .
C10 C 1.0408(6) 0.9064(6) 0.3389(4) 0.0168(15) Uani 1 1 d . . .
H10 H 0.9710 0.8551 0.3352 0.020 Uiso 1 1 calc R . .
C11 C 1.0327(7) 1.0056(6) 0.3176(5) 0.0229(17) Uani 1 1 d . . .
H11 H 0.9579 1.0217 0.3002 0.027 Uiso 1 1 calc R . .
C12 C 1.1324(7) 1.0796(6) 0.3218(5) 0.0244(18) Uani 1 1 d . . .
H12 H 1.1266 1.1470 0.3073 0.029 Uiso 1 1 calc R . .
C13 C 1.2430(7) 1.0561(6) 0.3475(5) 0.0237(17) Uani 1 1 d . . .
H13 H 1.3126 1.1063 0.3499 0.028 Uiso 1 1 calc R . .
C14 C 1.2479(6) 0.9584(6) 0.3692(4) 0.0166(15) Uani 1 1 d . . .
C15 C 0.8671(6) 0.3871(6) 0.3567(4) 0.0141(14) Uani 1 1 d . . .
C16 C 0.7511(6) 0.3187(6) 0.2931(4) 0.0164(15) Uani 1 1 d . . .
C17 C 0.7097(7) 0.2069(6) 0.2764(4) 0.0181(15) Uani 1 1 d . . .
C18 C 0.5983(7) 0.1511(6) 0.2213(5) 0.0246(17) Uani 1 1 d . . .
H18 H 0.5736 0.0741 0.2108 0.030 Uiso 1 1 calc R . .
C19 C 0.5227(7) 0.2080(7) 0.1816(5) 0.0267(18) Uani 1 1 d . . .
H19 H 0.4450 0.1700 0.1438 0.032 Uiso 1 1 calc R . .
C20 C 0.5590(7) 0.3204(7) 0.1962(5) 0.0221(17) Uani 1 1 d . . .
H20 H 0.5064 0.3596 0.1693 0.026 Uiso 1 1 calc R . .
C21 C 0.6738(7) 0.3752(6) 0.2511(4) 0.0211(16) Uani 1 1 d . . .
H21 H 0.6998 0.4519 0.2601 0.025 Uiso 1 1 calc R . .
C22 C 1.4144(7) 0.7151(7) 0.5663(5) 0.0258(18) Uani 1 1 d . . .
H22A H 1.3736 0.7578 0.5911 0.039 Uiso 1 1 calc R . .
H22B H 1.4620 0.7615 0.5431 0.039 Uiso 1 1 calc R . .
H22C H 1.4667 0.6861 0.6078 0.039 Uiso 1 1 calc R . .
C23 C 1.2383(8) 0.4115(7) 0.3315(5) 0.030(2) Uani 1 1 d . . .
H23A H 1.2349 0.3715 0.3740 0.045 Uiso 1 1 calc R . .
H23B H 1.3206 0.4336 0.3346 0.045 Uiso 1 1 calc R . .
H23C H 1.1876 0.3648 0.2780 0.045 Uiso 1 1 calc R . .
C24 C 0.6924(6) 0.3471(5) 0.0308(4) 0.0134(14) Uani 1 1 d . . .
C25 C 0.5625(6) 0.2923(6) -0.0008(4) 0.0122(13) Uani 1 1 d . . .
C26 C 0.4826(7) 0.3544(6) -0.0026(4) 0.0184(15) Uani 1 1 d . . .
H26 H 0.5122 0.4289 0.0237 0.022 Uiso 1 1 calc R . .
C27 C 0.3608(7) 0.3098(6) -0.0421(5) 0.0211(16) Uani 1 1 d . . .
H27 H 0.3075 0.3534 -0.0427 0.025 Uiso 1 1 calc R . .
C28 C 0.3177(7) 0.2017(6) -0.0805(5) 0.0217(17) Uani 1 1 d . . .
H28 H 0.2346 0.1716 -0.1096 0.026 Uiso 1 1 calc R . .
C29 C 0.3933(6) 0.1368(6) -0.0771(5) 0.0203(16) Uani 1 1 d . . .
H29 H 0.3633 0.0620 -0.1026 0.024 Uiso 1 1 calc R . .
C30 C 0.5126(6) 0.1823(6) -0.0364(4) 0.0143(14) Uani 1 1 d . . .
C31 C 1.0678(6) 0.3074(6) 0.0003(4) 0.0127(14) Uani 1 1 d . . .
C32 C 1.0938(6) 0.1973(5) -0.0075(4) 0.0131(14) Uani 1 1 d . . .
C33 C 1.0393(6) 0.1233(5) -0.0815(4) 0.0148(14) Uani 1 1 d . . .
H33 H 0.9895 0.1433 -0.1274 0.018 Uiso 1 1 calc R . .
C34 C 1.0569(6) 0.0194(6) -0.0893(4) 0.0160(15) Uani 1 1 d . . .
H34 H 1.0195 -0.0299 -0.1407 0.019 Uiso 1 1 calc R . .
C35 C 1.1280(7) -0.0126(6) -0.0234(5) 0.0191(16) Uani 1 1 d . . .
H35 H 1.1396 -0.0832 -0.0297 0.023 Uiso 1 1 calc R . .
C36 C 1.1820(6) 0.0582(6) 0.0514(5) 0.0151(15) Uani 1 1 d . . .
H36 H 1.2305 0.0377 0.0976 0.018 Uiso 1 1 calc R . .
C37 C 1.1627(6) 0.1607(5) 0.0568(4) 0.0141(14) Uani 1 1 d . . .
C38 C 1.1837(6) 0.5810(6) 0.1382(4) 0.0145(14) Uani 1 1 d . . .
C39 C 1.3132(6) 0.6398(6) 0.1678(4) 0.0136(14) Uani 1 1 d . . .
C40 C 1.3939(7) 0.5792(7) 0.1678(5) 0.0254(18) Uani 1 1 d . . .
H40 H 1.3665 0.5032 0.1464 0.030 Uiso 1 1 calc R . .
C41 C 1.5150(7) 0.6311(7) 0.1993(5) 0.0266(18) Uani 1 1 d . . .
H41 H 1.5693 0.5890 0.1990 0.032 Uiso 1 1 calc R . .
C42 C 1.5591(7) 0.7399(7) 0.2307(5) 0.0277(19) Uani 1 1 d . . .
H42 H 1.6425 0.7727 0.2526 0.033 Uiso 1 1 calc R . .
C43 C 1.4796(7) 0.8020(7) 0.2301(5) 0.0260(18) Uani 1 1 d . . .
H43 H 1.5075 0.8782 0.2509 0.031 Uiso 1 1 calc R . .
C44 C 1.3604(7) 0.7510(6) 0.1987(4) 0.0190(16) Uani 1 1 d . . .
C45 C 0.8476(7) 0.6325(6) 0.2134(5) 0.0208(16) Uani 1 1 d . . .
H45A H 0.8604 0.7045 0.2006 0.031 Uiso 1 1 calc R . .
H45B H 0.8544 0.6397 0.2701 0.031 Uiso 1 1 calc R . .
H45C H 0.7680 0.5876 0.1775 0.031 Uiso 1 1 calc R . .
C46 C 0.9310(7) 0.2512(5) 0.1838(5) 0.0192(16) Uani 1 1 d . . .
H46A H 0.8472 0.2095 0.1579 0.029 Uiso 1 1 calc R . .
H46B H 0.9639 0.2403 0.2393 0.029 Uiso 1 1 calc R . .
H46C H 0.9759 0.2265 0.1525 0.029 Uiso 1 1 calc R . .
Eu1 Eu 1.11215(3) 0.57421(3) 0.43974(2) 0.01035(9) Uani 1 1 d . . .
Eu2 Eu 0.93106(3) 0.46475(3) 0.08113(2) 0.00967(9) Uani 1 1 d . . .
N1 N 0.6108(6) 0.6069(6) 0.4252(4) 0.0259(15) Uani 1 1 d . . .
N2 N 1.3651(6) 0.9346(5) 0.3935(4) 0.0226(14) Uani 1 1 d . . .
N3 N 0.7896(6) 0.1433(5) 0.3168(4) 0.0252(15) Uani 1 1 d . . .
N4 N 0.5892(6) 0.1077(5) -0.0266(4) 0.0209(14) Uani 1 1 d . . .
N5 N 1.2247(5) 0.2358(5) 0.1373(4) 0.0185(13) Uani 1 1 d . . .
N6 N 1.2766(7) 0.8204(5) 0.1969(4) 0.0260(15) Uani 1 1 d . . .
O1 O 0.9401(4) 0.6340(4) 0.4322(3) 0.0160(10) Uani 1 1 d . . .
O2 O 0.5330(6) 0.5949(6) 0.4533(5) 0.058(2) Uani 1 1 d . . .
O3 O 0.6236(5) 0.5343(4) 0.3805(3) 0.0251(12) Uani 1 1 d . . .
O4 O 1.1111(4) 0.6880(4) 0.3414(3) 0.0160(10) Uani 1 1 d . . .
O5 O 1.1806(4) 0.7786(4) 0.4688(3) 0.0157(10) Uani 1 1 d . . .
O6 O 1.3653(5) 0.8393(4) 0.3948(3) 0.0257(12) Uani 1 1 d . . .
O7 O 1.4532(5) 1.0093(5) 0.4112(4) 0.0377(16) Uani 1 1 d . . .
O8 O 0.9465(4) 0.4369(4) 0.3342(3) 0.0160(10) Uani 1 1 d . . .
O9 O 0.7479(6) 0.0451(5) 0.3065(5) 0.0490(19) Uani 1 1 d . . .
O10 O 0.8942(5) 0.1903(4) 0.3559(3) 0.0234(12) Uani 1 1 d . . .
O11 O 1.1219(5) 0.6041(4) 0.5707(3) 0.0198(11) Uani 1 1 d . . .
O12 O 1.3292(5) 0.6283(5) 0.5040(4) 0.0387(16) Uani 1 1 d . . .
O13 O 1.1966(4) 0.5065(4) 0.3430(3) 0.0157(10) Uani 1 1 d . . .
O14 O 1.1500(4) 0.4159(4) 0.4823(3) 0.0174(11) Uani 1 1 d . . .
O15 O 0.7266(4) 0.4467(4) 0.0651(3) 0.0158(10) Uani 1 1 d . . .
O16 O 0.7638(4) 0.2959(4) 0.0191(3) 0.0151(10) Uani 1 1 d . . .
O17 O 0.6413(5) 0.0992(4) 0.0434(3) 0.0259(12) Uani 1 1 d . . .
O18 O 0.5927(5) 0.0560(5) -0.0876(3) 0.0321(14) Uani 1 1 d . . .
O19 O 1.0230(4) 0.3292(4) 0.0509(3) 0.0143(10) Uani 1 1 d . . .
O20 O 1.2687(5) 0.3309(4) 0.1410(3) 0.0226(12) Uani 1 1 d . . .
O21 O 1.2332(5) 0.1973(4) 0.1978(3) 0.0271(13) Uani 1 1 d . . .
O22 O 1.1219(4) 0.5590(4) 0.0625(3) 0.0133(10) Uani 1 1 d . . .
O23 O 1.1405(4) 0.5455(4) 0.1870(3) 0.0175(11) Uani 1 1 d . . .
O24 O 1.1716(5) 0.7737(5) 0.1732(4) 0.0324(14) Uani 1 1 d . . .
O25 O 1.3190(6) 0.9168(5) 0.2196(4) 0.0380(16) Uani 1 1 d . . .
O26 O 0.9095(4) 0.6360(4) 0.0475(3) 0.0175(11) Uani 1 1 d . . .
O27 O 0.9348(4) 0.5827(4) 0.2017(3) 0.0158(10) Uani 1 1 d . . .
O28 O 0.9397(4) 0.3635(4) 0.1861(3) 0.0151(10) Uani 1 1 d . . .

loop_
_atom_site_aniso_label
_atom_site_aniso_U_11
_atom_site_aniso_U_22
_atom_site_aniso_U_33
_atom_site_aniso_U_23
_atom_site_aniso_U_13
_atom_site_aniso_U_12
C1 0.008(3) 0.011(3) 0.008(3) -0.002(3) -0.004(3) 0.001(3)
C2 0.017(4) 0.018(4) 0.010(3) 0.002(3) 0.005(3) 0.005(3)
C3 0.018(4) 0.029(4) 0.012(3) 0.003(3) 0.005(3) 0.011(3)
C4 0.025(4) 0.036(5) 0.016(4) 0.007(3) 0.011(3) 0.020(4)
C5 0.039(5) 0.028(5) 0.024(4) 0.006(4) 0.010(4) 0.024(4)
C6 0.037(5) 0.010(4) 0.022(4) 0.002(3) 0.009(4) 0.009(3)
C7 0.022(4) 0.013(4) 0.016(4) 0.005(3) 0.003(3) 0.009(3)
C8 0.011(3) 0.011(3) 0.016(4) 0.003(3) 0.005(3) 0.003(3)
C9 0.026(4) 0.009(3) 0.010(3) 0.006(3) 0.010(3) 0.010(3)
C10 0.019(4) 0.017(4) 0.018(4) 0.006(3) 0.008(3) 0.009(3)
C11 0.029(4) 0.018(4) 0.028(4) 0.006(3) 0.011(4) 0.018(3)
C12 0.042(5) 0.018(4) 0.022(4) 0.015(3) 0.013(4) 0.020(4)
C13 0.031(4) 0.018(4) 0.025(4) 0.006(3) 0.015(4) 0.004(3)
C14 0.017(4) 0.016(4) 0.016(4) 0.002(3) 0.006(3) 0.003(3)
C15 0.020(4) 0.013(3) 0.011(3) 0.002(3) 0.006(3) 0.007(3)
C16 0.019(4) 0.018(4) 0.016(4) 0.000(3) 0.012(3) 0.005(3)
C17 0.019(4) 0.015(4) 0.020(4) 0.001(3) 0.009(3) 0.002(3)
C18 0.028(4) 0.015(4) 0.029(5) -0.002(3) 0.012(4) 0.004(3)
C19 0.014(4) 0.029(5) 0.030(5) 0.000(4) 0.004(4) 0.004(3)
C20 0.019(4) 0.030(4) 0.018(4) 0.006(3) 0.004(3) 0.013(3)
C21 0.025(4) 0.020(4) 0.018(4) 0.008(3) 0.004(3) 0.010(3)
C22 0.019(4) 0.032(5) 0.022(4) 0.000(4) 0.007(3) 0.003(3)
C23 0.052(6) 0.026(4) 0.029(5) 0.012(4) 0.025(4) 0.027(4)
C24 0.019(4) 0.012(3) 0.009(3) 0.006(3) 0.004(3) 0.005(3)
C25 0.011(3) 0.015(3) 0.011(3) 0.004(3) 0.004(3) 0.003(3)
C26 0.025(4) 0.014(4) 0.022(4) 0.004(3) 0.013(3) 0.008(3)
C27 0.022(4) 0.021(4) 0.022(4) 0.008(3) 0.005(3) 0.012(3)
C28 0.013(4) 0.029(4) 0.025(4) 0.010(3) 0.006(3) 0.009(3)
C29 0.014(4) 0.012(4) 0.027(4) 0.005(3) 0.005(3) -0.008(3)
C30 0.014(3) 0.015(3) 0.017(4) 0.008(3) 0.006(3) 0.007(3)
C31 0.011(3) 0.017(4) 0.012(3) -0.001(3) 0.007(3) 0.007(3)
C32 0.017(4) 0.008(3) 0.019(4) 0.006(3) 0.010(3) 0.007(3)
C33 0.016(4) 0.015(3) 0.015(4) 0.003(3) 0.008(3) 0.004(3)
C34 0.016(4) 0.014(4) 0.019(4) -0.001(3) 0.008(3) 0.005(3)
C35 0.026(4) 0.012(3) 0.031(4) 0.007(3) 0.020(4) 0.011(3)
C36 0.012(3) 0.016(4) 0.025(4) 0.010(3) 0.012(3) 0.008(3)
C37 0.023(4) 0.009(3) 0.020(4) 0.006(3) 0.015(3) 0.011(3)
C38 0.018(4) 0.013(3) 0.013(3) 0.002(3) 0.003(3) 0.012(3)
C39 0.012(3) 0.021(4) 0.010(3) 0.008(3) 0.004(3) 0.007(3)
C40 0.021(4) 0.023(4) 0.035(5) 0.011(4) 0.011(4) 0.008(3)
C41 0.016(4) 0.027(4) 0.037(5) 0.011(4) 0.008(4) 0.006(3)
C42 0.013(4) 0.042(5) 0.021(4) 0.013(4) 0.002(3) -0.003(4)
C43 0.028(4) 0.025(4) 0.020(4) 0.005(3) 0.008(4) -0.002(4)
C44 0.030(4) 0.016(4) 0.011(3) 0.002(3) 0.009(3) 0.007(3)
C45 0.023(4) 0.020(4) 0.023(4) 0.004(3) 0.008(3) 0.013(3)
C46 0.032(4) 0.007(3) 0.029(4) 0.007(3) 0.019(4) 0.012(3)
Eu1 0.01348(19) 0.00967(18) 0.00919(18) 0.00237(13) 0.00444(14) 0.00530(14)
Eu2 0.01265(18) 0.00896(17) 0.00930(18) 0.00217(13) 0.00476(14) 0.00567(14)
N1 0.018(3) 0.031(4) 0.029(4) 0.009(3) 0.009(3) 0.006(3)
N2 0.022(3) 0.026(4) 0.023(4) 0.008(3) 0.010(3) 0.010(3)
N3 0.033(4) 0.015(3) 0.034(4) 0.006(3) 0.018(3) 0.010(3)
N4 0.018(3) 0.017(3) 0.031(4) 0.010(3) 0.010(3) 0.008(3)
N5 0.021(3) 0.020(3) 0.019(3) 0.005(3) 0.011(3) 0.009(3)
N6 0.042(4) 0.015(3) 0.028(4) 0.006(3) 0.019(4) 0.010(3)
O1 0.019(3) 0.018(3) 0.017(3) 0.007(2) 0.009(2) 0.008(2)
O2 0.047(4) 0.058(5) 0.088(6) 0.014(4) 0.053(5) 0.006(4)
O3 0.029(3) 0.017(3) 0.024(3) 0.000(2) 0.005(3) 0.006(2)
O4 0.022(3) 0.012(2) 0.013(2) 0.003(2) 0.004(2) 0.006(2)
O5 0.023(3) 0.009(2) 0.013(2) 0.003(2) 0.005(2) 0.005(2)
O6 0.019(3) 0.023(3) 0.039(3) 0.012(3) 0.011(3) 0.010(2)
O7 0.019(3) 0.032(4) 0.055(4) 0.013(3) 0.010(3) -0.004(3)
O8 0.019(3) 0.017(3) 0.012(2) 0.000(2) 0.006(2) 0.008(2)
O9 0.043(4) 0.020(3) 0.076(5) 0.017(3) 0.010(4) 0.007(3)
O10 0.025(3) 0.022(3) 0.027(3) 0.006(2) 0.009(3) 0.013(2)
O11 0.032(3) 0.020(3) 0.011(3) 0.007(2) 0.008(2) 0.014(2)
O12 0.018(3) 0.025(3) 0.055(4) -0.011(3) -0.002(3) 0.006(3)
O13 0.021(3) 0.019(3) 0.011(2) 0.003(2) 0.007(2) 0.013(2)
O14 0.022(3) 0.015(3) 0.018(3) 0.004(2) 0.011(2) 0.004(2)
O15 0.011(2) 0.010(2) 0.022(3) -0.003(2) 0.005(2) 0.002(2)
O16 0.018(3) 0.011(2) 0.017(3) 0.002(2) 0.007(2) 0.006(2)
O17 0.030(3) 0.025(3) 0.029(3) 0.013(3) 0.012(3) 0.014(3)
O18 0.036(3) 0.028(3) 0.030(3) -0.009(3) 0.010(3) 0.016(3)
O19 0.018(3) 0.012(2) 0.019(3) 0.007(2) 0.008(2) 0.012(2)
O20 0.027(3) 0.013(3) 0.025(3) 0.004(2) 0.007(3) 0.003(2)
O21 0.044(4) 0.023(3) 0.016(3) 0.004(2) 0.010(3) 0.016(3)
O22 0.017(3) 0.013(2) 0.009(2) 0.0031(19) 0.003(2) 0.006(2)
O23 0.021(3) 0.021(3) 0.015(3) 0.008(2) 0.008(2) 0.009(2)
O24 0.028(3) 0.026(3) 0.038(4) -0.001(3) 0.003(3) 0.016(3)
O25 0.058(4) 0.015(3) 0.055(4) 0.005(3) 0.038(4) 0.013(3)
O26 0.023(3) 0.018(3) 0.016(3) 0.004(2) 0.010(2) 0.009(2)
O27 0.021(3) 0.015(3) 0.017(3) 0.003(2) 0.010(2) 0.010(2)
O28 0.024(3) 0.011(2) 0.014(3) 0.007(2) 0.009(2) 0.009(2)

loop_
_atom_type_symbol
_atom_type_description
_atom_type_scat_dispersion_real
_atom_type_scat_dispersion_imag
_atom_type_scat_source
C C 0.0033 0.0016 'International Tables Vol C Tables 4.2.6.8 and 6.1.1.4'
H H 0.0000 0.0000 'International Tables Vol C Tables 4.2.6.8 and 6.1.1.4'
N N 0.0061 0.0033 'International Tables Vol C Tables 4.2.6.8 and 6.1.1.4'
O O 0.0106 0.0060 'International Tables Vol C Tables 4.2.6.8 and 6.1.1.4'
Eu Eu -0.1578 3.6682 'International Tables Vol C Tables 4.2.6.8 and 6.1.1.4'

loop_
_geom_angle_atom_site_label_1
_geom_angle_atom_site_label_2
_geom_angle_atom_site_label_3
_geom_angle
_geom_angle_site_symmetry_1
_geom_angle_site_symmetry_3
_geom_angle_publ_flag
O1 C1 O14 127.2(6) . 2_766 ?
O1 C1 C2 116.1(6) . . ?
O14 C1 C2 116.7(6) 2_766 . ?
C7 C2 C3 117.6(7) . . ?
C7 C2 C1 118.3(6) . . ?
C3 C2 C1 123.9(6) . . ?
C2 C3 C4 122.6(7) . . ?
C2 C3 N1 119.7(7) . . ?
C4 C3 N1 117.5(7) . . ?
C5 C4 C3 118.9(7) . . ?
C5 C4 H4 120.5 . . ?
C3 C4 H4 120.5 . . ?
C4 C5 C6 120.6(7) . . ?
C4 C5 H5 119.7 . . ?
C6 C5 H5 119.7 . . ?
C5 C6 C7 119.3(7) . . ?
C5 C6 H6 120.3 . . ?
C7 C6 H6 120.3 . . ?
C2 C7 C6 121.0(7) . . ?
C2 C7 H7 119.5 . . ?
C6 C7 H7 119.5 . . ?
O5 C8 O4 121.6(6) . . ?
O5 C8 C9 119.8(6) . . ?
O4 C8 C9 118.4(6) . . ?
O5 C8 Eu1 62.9(3) . . ?
O4 C8 Eu1 58.9(3) . . ?
C9 C8 Eu1 170.8(5) . . ?
C14 C9 C10 117.4(6) . . ?
C14 C9 C8 125.7(6) . . ?
C10 C9 C8 116.6(6) . . ?
C9 C10 C11 120.9(7) . . ?
C9 C10 H10 119.6 . . ?
C11 C10 H10 119.6 . . ?
C12 C11 C10 120.1(7) . . ?
C12 C11 H11 119.9 . . ?
C10 C11 H11 119.9 . . ?
C11 C12 C13 120.1(7) . . ?
C11 C12 H12 120.0 . . ?
C13 C12 H12 120.0 . . ?
C14 C13 C12 118.2(7) . . ?
C14 C13 H13 120.9 . . ?
C12 C13 H13 120.9 . . ?
C13 C14 C9 123.3(7) . . ?
C13 C14 N2 116.8(6) . . ?
C9 C14 N2 119.8(6) . . ?
O11 C15 O8 123.4(7) 2_766 . ?
O11 C15 C16 117.6(6) 2_766 . ?
O8 C15 C16 118.9(6) . . ?
O11 C15 Eu1 80.6(4) 2_766 . ?
O8 C15 Eu1 43.2(3) . . ?
C16 C15 Eu1 159.6(5) . . ?
C17 C16 C21 117.2(7) . . ?
C17 C16 C15 126.7(7) . . ?
C21 C16 C15 116.0(6) . . ?
C18 C17 C16 122.9(7) . . ?
C18 C17 N3 117.9(7) . . ?
C16 C17 N3 119.2(7) . . ?
C17 C18 C19 119.2(7) . . ?
C17 C18 H18 120.4 . . ?
C19 C18 H18 120.4 . . ?
C18 C19 C20 120.5(7) . . ?
C18 C19 H19 119.7 . . ?
C20 C19 H19 119.7 . . ?
C19 C20 C21 119.2(7) . . ?
C19 C20 H20 120.4 . . ?
C21 C20 H20 120.4 . . ?
C20 C21 C16 121.0(7) . . ?
C20 C21 H21 119.5 . . ?
C16 C21 H21 119.5 . . ?
O12 C22 H22A 109.5 . . ?
O12 C22 H22B 109.5 . . ?
H22A C22 H22B 109.5 . . ?
O12 C22 H22C 109.5 . . ?
H22A C22 H22C 109.5 . . ?
H22B C22 H22C 109.5 . . ?
O13 C23 H23A 109.5 . . ?
O13 C23 H23B 109.5 . . ?
H23A C23 H23B 109.5 . . ?
O13 C23 H23C 109.5 . . ?
H23A C23 H23C 109.5 . . ?
H23B C23 H23C 109.5 . . ?
O16 C24 O15 122.0(6) . . ?
O16 C24 C25 120.0(6) . . ?
O15 C24 C25 117.9(6) . . ?
O16 C24 Eu2 63.0(4) . . ?
O15 C24 Eu2 59.0(3) . . ?
C25 C24 Eu2 174.5(5) . . ?
C26 C25 C30 116.1(6) . . ?
C26 C25 C24 119.3(6) . . ?
C30 C25 C24 124.3(6) . . ?
C27 C26 C25 121.5(7) . . ?
C27 C26 H26 119.3 . . ?
C25 C26 H26 119.3 . . ?
C28 C27 C26 119.3(7) . . ?
C28 C27 H27 120.3 . . ?
C26 C27 H27 120.3 . . ?
C29 C28 C27 120.9(7) . . ?
C29 C28 H28 119.6 . . ?
C27 C28 H28 119.6 . . ?
C30 C29 C28 118.5(7) . . ?
C30 C29 H29 120.7 . . ?
C28 C29 H29 120.7 . . ?
C29 C30 C25 123.5(7) . . ?
C29 C30 N4 116.7(6) . . ?
C25 C30 N4 119.7(6) . . ?
O19 C31 O26 127.7(6) . 2_765 ?
O19 C31 C32 116.4(6) . . ?
O26 C31 C32 115.8(6) 2_765 . ?
C33 C32 C37 116.0(6) . . ?
C33 C32 C31 119.6(6) . . ?
C37 C32 C31 124.2(6) . . ?
C32 C33 C34 120.8(7) . . ?
C32 C33 H33 119.6 . . ?
C34 C33 H33 119.6 . . ?
C35 C34 C33 121.0(7) . . ?
C35 C34 H34 119.5 . . ?
C33 C34 H34 119.5 . . ?
C36 C35 C34 119.8(6) . . ?
C36 C35 H35 120.1 . . ?
C34 C35 H35 120.1 . . ?
C35 C36 C37 117.5(7) . . ?
C35 C36 H36 121.3 . . ?
C37 C36 H36 121.3 . . ?
C32 C37 C36 124.9(7) . . ?
C32 C37 N5 119.0(6) . . ?
C36 C37 N5 116.1(6) . . ?
O23 C38 O22 120.7(7) . . ?
O23 C38 C39 119.9(6) . . ?
O22 C38 C39 119.1(6) . . ?
O23 C38 Eu2 59.8(4) . . ?
O22 C38 Eu2 61.2(4) . . ?
C39 C38 Eu2 179.5(5) . . ?
C44 C39 C40 116.7(7) . . ?
C44 C39 C38 124.9(6) . . ?
C40 C39 C38 118.3(7) . . ?
C41 C40 C39 119.3(8) . . ?
C41 C40 H40 120.3 . . ?
C39 C40 H40 120.3 . . ?
C42 C41 C40 122.8(8) . . ?
C42 C41 H41 118.6 . . ?
C40 C41 H41 118.6 . . ?
C41 C42 C43 118.6(7) . . ?
C41 C42 H42 120.7 . . ?
C43 C42 H42 120.7 . . ?
C44 C43 C42 118.6(8) . . ?
C44 C43 H43 120.7 . . ?
C42 C43 H43 120.7 . . ?
C43 C44 C39 123.9(7) . . ?
C43 C44 N6 117.4(7) . . ?
C39 C44 N6 118.7(7) . . ?
O27 C45 H45A 109.5 . . ?
O27 C45 H45B 109.5 . . ?
H45A C45 H45B 109.5 . . ?
O27 C45 H45C 109.5 . . ?
H45A C45 H45C 109.5 . . ?
H45B C45 H45C 109.5 . . ?
O28 C46 H46A 109.5 . . ?
O28 C46 H46B 109.5 . . ?
H46A C46 H46B 109.5 . . ?
O28 C46 H46C 109.5 . . ?
H46A C46 H46C 109.5 . . ?
H46B C46 H46C 109.5 . . ?
O11 Eu1 O14 76.52(17) . . ?
O11 Eu1 O1 75.83(17) . . ?
O14 Eu1 O1 124.85(16) . . ?
O11 Eu1 O4 134.21(17) . . ?
O14 Eu1 O4 147.51(16) . . ?
O1 Eu1 O4 80.14(16) . . ?
O11 Eu1 O8 120.45(18) . . ?
O14 Eu1 O8 79.72(17) . . ?
O1 Eu1 O8 74.84(16) . . ?
O4 Eu1 O8 89.07(16) . . ?
O11 Eu1 O12 83.6(2) . . ?
O14 Eu1 O12 78.47(19) . . ?
O1 Eu1 O12 142.64(18) . . ?
O4 Eu1 O12 93.0(2) . . ?
O8 Eu1 O12 142.19(18) . . ?
O11 Eu1 O13 147.34(17) . . ?
O14 Eu1 O13 78.89(16) . . ?
O1 Eu1 O13 136.59(16) . . ?
O4 Eu1 O13 68.75(16) . . ?
O8 Eu1 O13 75.14(16) . . ?
O12 Eu1 O13 70.60(19) . . ?
O11 Eu1 O5 83.18(17) . . ?
O14 Eu1 O5 145.92(17) . . ?
O1 Eu1 O5 74.59(16) . . ?
O4 Eu1 O5 52.84(15) . . ?
O8 Eu1 O5 134.36(16) . . ?
O12 Eu1 O5 72.23(18) . . ?
O13 Eu1 O5 106.58(16) . . ?
O11 Eu1 C8 108.29(19) . . ?
O14 Eu1 C8 160.02(18) . . ?
O1 Eu1 C8 74.79(17) . . ?
O4 Eu1 C8 26.74(17) . . ?
O8 Eu1 C8 112.14(18) . . ?
O12 Eu1 C8 82.8(2) . . ?
O13 Eu1 C8 88.49(17) . . ?
O5 Eu1 C8 26.15(17) . . ?
O11 Eu1 C15 99.58(19) . . ?
O14 Eu1 C15 73.12(17) . . ?
O1 Eu1 C15 65.80(17) . . ?
O4 Eu1 C15 105.24(17) . . ?
O8 Eu1 C15 20.88(16) . . ?
O12 Eu1 C15 149.70(19) . . ?
O13 Eu1 C15 93.45(17) . . ?
O5 Eu1 C15 138.02(17) . . ?
C8 Eu1 C15 123.56(18) . . ?
O11 Eu1 Eu1 46.59(14) . 2_766 ?
O14 Eu1 Eu1 64.54(12) . 2_766 ?
O1 Eu1 Eu1 61.69(11) . 2_766 ?
O4 Eu1 Eu1 140.92(12) . 2_766 ?
O8 Eu1 Eu1 73.88(11) . 2_766 ?
O12 Eu1 Eu1 122.03(17) . 2_766 ?
O13 Eu1 Eu1 135.31(12) . 2_766 ?
O5 Eu1 Eu1 118.11(11) . 2_766 ?
C8 Eu1 Eu1 133.06(13) . 2_766 ?
C15 Eu1 Eu1 53.04(12) . 2_766 ?
O19 Eu2 O22 77.05(16) . 2_765 ?
O19 Eu2 O15 129.21(16) . . ?
O22 Eu2 O15 90.65(17) 2_765 . ?
O19 Eu2 O26 138.18(16) . . ?
O22 Eu2 O26 73.02(16) 2_765 . ?
O15 Eu2 O26 79.99(16) . . ?
O19 Eu2 O28 76.08(16) . . ?
O22 Eu2 O28 141.78(16) 2_765 . ?
O15 Eu2 O28 85.74(17) . . ?
O26 Eu2 O28 142.76(16) . . ?
O19 Eu2 O27 138.11(16) . . ?
O22 Eu2 O27 143.61(15) 2_765 . ?
O15 Eu2 O27 73.54(16) . . ?
O26 Eu2 O27 72.06(16) . . ?
O28 Eu2 O27 70.93(16) . . ?
O19 Eu2 O16 75.74(16) . . ?
O22 Eu2 O16 74.01(16) 2_765 . ?
O15 Eu2 O16 53.57(15) . . ?
O26 Eu2 O16 121.46(16) . . ?
O28 Eu2 O16 73.37(16) . . ?
O27 Eu2 O16 117.02(16) . . ?
O19 Eu2 O23 79.96(16) . . ?
O22 Eu2 O23 125.18(16) 2_765 . ?
O15 Eu2 O23 140.48(16) . . ?
O26 Eu2 O23 94.04(17) . . ?
O28 Eu2 O23 75.67(16) . . ?
O27 Eu2 O23 67.53(16) . . ?
O16 Eu2 O23 144.30(16) . . ?
O19 Eu2 O22 72.10(15) . . ?
O22 Eu2 O22 74.78(17) 2_765 . ?
O15 Eu2 O22 151.40(15) . . ?
O26 Eu2 O22 72.32(15) . . ?
O28 Eu2 O22 120.90(16) . . ?
O27 Eu2 O22 103.74(16) . . ?
O16 Eu2 O22 139.15(15) . . ?
O23 Eu2 O22 50.84(15) . . ?
O19 Eu2 C24 102.49(18) . . ?
O22 Eu2 C24 81.17(18) 2_765 . ?
O15 Eu2 C24 26.80(18) . . ?
O26 Eu2 C24 101.04(18) . . ?
O28 Eu2 C24 78.68(18) . . ?
O27 Eu2 C24 95.70(18) . . ?
O16 Eu2 C24 26.77(17) . . ?
O23 Eu2 C24 152.82(17) . . ?
O22 Eu2 C24 155.95(17) . . ?
O19 Eu2 C38 76.03(17) . . ?
O22 Eu2 C38 100.38(18) 2_765 . ?
O15 Eu2 C38 154.46(17) . . ?
O26 Eu2 C38 81.33(18) . . ?
O28 Eu2 C38 98.95(18) . . ?
O27 Eu2 C38 84.24(18) . . ?
O16 Eu2 C38 151.76(16) . . ?
O23 Eu2 C38 25.27(17) . . ?
O22 Eu2 C38 25.66(16) . . ?
C24 Eu2 C38 177.49(18) . . ?
O19 Eu2 Eu2 70.35(11) . 2_765 ?
O22 Eu2 Eu2 39.02(11) 2_765 2_765 ?
O15 Eu2 Eu2 125.43(12) . 2_765 ?
O26 Eu2 Eu2 67.97(11) . 2_765 ?
O28 Eu2 Eu2 144.18(11) . 2_765 ?
O27 Eu2 Eu2 129.98(11) . 2_765 ?
O16 Eu2 Eu2 109.07(11) . 2_765 ?
O23 Eu2 Eu2 86.38(11) . 2_765 ?
O22 Eu2 Eu2 35.76(10) . 2_765 ?
C24 Eu2 Eu2 120.19(14) . 2_765 ?
C38 Eu2 Eu2 61.38(14) . 2_765 ?
O2 N1 O3 123.9(7) . . ?
O2 N1 C3 117.6(7) . . ?
O3 N1 C3 118.4(6) . . ?
O7 N2 O6 125.0(6) . . ?
O7 N2 C14 118.3(6) . . ?
O6 N2 C14 116.7(6) . . ?
O10 N3 O9 123.6(7) . . ?
O10 N3 C17 118.3(6) . . ?
O9 N3 C17 118.0(7) . . ?
O18 N4 O17 125.0(6) . . ?
O18 N4 C30 118.3(6) . . ?
O17 N4 C30 116.6(6) . . ?
O20 N5 O21 123.2(6) . . ?
O20 N5 C37 119.1(6) . . ?
O21 N5 C37 117.6(6) . . ?
O25 N6 O24 125.7(7) . . ?
O25 N6 C44 117.5(7) . . ?
O24 N6 C44 116.8(6) . . ?
C1 O1 Eu1 141.8(4) . . ?
C8 O4 Eu1 94.4(4) . . ?
C8 O5 Eu1 90.9(4) . . ?
C15 O8 Eu1 115.9(4) . . ?
C15 O11 Eu1 174.0(5) 2_766 . ?
C22 O12 Eu1 134.8(5) . . ?
C23 O13 Eu1 132.5(4) . . ?
C1 O14 Eu1 139.0(4) 2_766 . ?
C24 O15 Eu2 94.2(4) . . ?
C24 O16 Eu2 90.3(4) . . ?
C31 O19 Eu2 135.5(4) . . ?
C38 O22 Eu2 161.3(4) . 2_765 ?
C38 O22 Eu2 93.1(4) . . ?
Eu2 O22 Eu2 105.22(17) 2_765 . ?
C38 O23 Eu2 94.9(4) . . ?
C31 O26 Eu2 137.9(4) 2_765 . ?
C45 O27 Eu2 130.6(4) . . ?
C46 O28 Eu2 130.4(4) . . ?

loop_
_geom_bond_atom_site_label_1
_geom_bond_atom_site_label_2
_geom_bond_distance
_geom_bond_site_symmetry_2
_geom_bond_publ_flag
C1 O1 1.261(8) . ?
C1 O14 1.261(8) 2_766 ?
C1 C2 1.511(9) . ?
C2 C7 1.383(10) . ?
C2 C3 1.386(10) . ?
C3 C4 1.385(10) . ?
C3 N1 1.474(10) . ?
C4 C5 1.366(12) . ?
C4 H4 0.9500 . ?
C5 C6 1.395(11) . ?
C5 H5 0.9500 . ?
C6 C7 1.398(10) . ?
C6 H6 0.9500 . ?
C7 H7 0.9500 . ?
C8 O5 1.249(8) . ?
C8 O4 1.279(8) . ?
C8 C9 1.512(9) . ?
C8 Eu1 2.834(7) . ?
C9 C14 1.377(10) . ?
C9 C10 1.387(9) . ?
C10 C11 1.396(10) . ?
C10 H10 0.9500 . ?
C11 C12 1.368(11) . ?
C11 H11 0.9500 . ?
C12 C13 1.402(11) . ?
C12 H12 0.9500 . ?
C13 C14 1.375(10) . ?
C13 H13 0.9500 . ?
C14 N2 1.478(9) . ?
C15 O11 1.248(8) 2_766 ?
C15 O8 1.268(8) . ?
C15 C16 1.500(10) . ?
C15 Eu1 3.200(7) . ?
C16 C17 1.383(10) . ?
C16 C21 1.401(10) . ?
C17 C18 1.372(11) . ?
C17 N3 1.479(10) . ?
C18 C19 1.377(11) . ?
C18 H18 0.9500 . ?
C19 C20 1.389(11) . ?
C19 H19 0.9500 . ?
C20 C21 1.395(11) . ?
C20 H20 0.9500 . ?
C21 H21 0.9500 . ?
C22 O12 1.416(9) . ?
C22 H22A 0.9800 . ?
C22 H22B 0.9800 . ?
C22 H22C 0.9800 . ?
C23 O13 1.444(8) . ?
C23 H23A 0.9800 . ?
C23 H23B 0.9800 . ?
C23 H23C 0.9800 . ?
C24 O16 1.261(8) . ?
C24 O15 1.266(8) . ?
C24 C25 1.490(9) . ?
C24 Eu2 2.800(7) . ?
C25 C26 1.392(9) . ?
C25 C30 1.392(10) . ?
C26 C27 1.387(10) . ?
C26 H26 0.9500 . ?
C27 C28 1.379(11) . ?
C27 H27 0.9500 . ?
C28 C29 1.372(10) . ?
C28 H28 0.9500 . ?
C29 C30 1.365(10) . ?
C29 H29 0.9500 . ?
C30 N4 1.473(9) . ?
C31 O19 1.241(7) . ?
C31 O26 1.258(8) 2_765 ?
C31 C32 1.521(9) . ?
C32 C33 1.386(10) . ?
C32 C37 1.387(10) . ?
C33 C34 1.400(9) . ?
C33 H33 0.9500 . ?
C34 C35 1.385(10) . ?
C34 H34 0.9500 . ?
C35 C36 1.378(10) . ?
C35 H35 0.9500 . ?
C36 C37 1.390(9) . ?
C36 H36 0.9500 . ?
C37 N5 1.479(9) . ?
C38 O23 1.255(8) . ?
C38 O22 1.271(8) . ?
C38 C39 1.499(10) . ?
C38 Eu2 2.930(7) . ?
C39 C44 1.391(10) . ?
C39 C40 1.391(10) . ?
C40 C41 1.390(11) . ?
C40 H40 0.9500 . ?
C41 C42 1.362(12) . ?
C41 H41 0.9500 . ?
C42 C43 1.391(12) . ?
C42 H42 0.9500 . ?
C43 C44 1.367(11) . ?
C43 H43 0.9500 . ?
C44 N6 1.501(10) . ?
C45 O27 1.425(8) . ?
C45 H45A 0.9800 . ?
C45 H45B 0.9800 . ?
C45 H45C 0.9800 . ?
C46 O28 1.426(8) . ?
C46 H46A 0.9800 . ?
C46 H46B 0.9800 . ?
C46 H46C 0.9800 . ?
Eu1 O11 2.282(5) . ?
Eu1 O14 2.354(5) . ?
Eu1 O1 2.382(5) . ?
Eu1 O4 2.433(5) . ?
Eu1 O8 2.435(5) . ?
Eu1 O12 2.443(6) . ?
Eu1 O13 2.461(4) . ?
Eu1 O5 2.524(5) . ?
Eu1 Eu1 4.3507(13) 2_766 ?
Eu2 O19 2.377(4) . ?
Eu2 O22 2.388(4) 2_765 ?
Eu2 O15 2.408(5) . ?
Eu2 O26 2.410(5) . ?
Eu2 O28 2.410(5) . ?
Eu2 O27 2.453(5) . ?
Eu2 O16 2.494(5) . ?
Eu2 O23 2.542(5) . ?
Eu2 O22 2.573(5) . ?
Eu2 Eu2 3.9428(11) 2_765 ?
N1 O2 1.220(8) . ?
N1 O3 1.222(8) . ?
N2 O7 1.213(8) . ?
N2 O6 1.235(8) . ?
N3 O10 1.220(8) . ?
N3 O9 1.230(8) . ?
N4 O18 1.223(8) . ?
N4 O17 1.231(8) . ?
N5 O20 1.220(8) . ?
N5 O21 1.230(8) . ?
N6 O25 1.201(8) . ?
N6 O24 1.214(9) . ?
O11 C15 1.248(8) 2_766 ?
O14 C1 1.261(8) 2_766 ?
O22 Eu2 2.388(4) 2_765 ?
O26 C31 1.258(8) 2_765 ?
